data_2229611
loop_
_publ_author_name
'Wang, Chubei'
'Peng, Hao'
'Tan, Xiaosong'
'He, Hongwu'

_publ_section_title
;
 (<i>S</i>)-2-[(2,4-Dichlorophenyl)(hydroxy)methyl]-5,5-dimethyl-1,3,2-dioxaphosphinane
 2-oxide
;
_journal_coeditor_code CV5059
_journal_issue 4
_journal_name_full 'Acta Crystallographica Section E'
_journal_page_first o920
_journal_paper_doi 10.1107/S1600536811009585
_journal_volume 67
_journal_year 2011
_chemical_formula_iupac 'C12 H15 Cl2 O4 P'
_chemical_formula_moiety 'C12 H15 Cl2 O4 P'
_chemical_formula_sum 'C12 H15 Cl2 O4 P'
_chemical_formula_weight 325.11
_chemical_name_systematic
;
(<i>S</i>)-2-[(2,4-Dichlorophenyl)(hydroxy)methyl]-5,5-dimethyl-1,3,2-
dioxaphosphinane 2-oxide
;
_space_group_IT_number 4
_symmetry_cell_setting monoclinic
_symmetry_space_group_name_Hall 'P 2yb'
_symmetry_space_group_name_H-M 'P 1 21 1'
_atom_sites_solution_hydrogens geom
_atom_sites_solution_primary direct
_atom_sites_solution_secondary difmap
_cell_angle_alpha 90.00
_cell_angle_beta 93.975(2)
_cell_angle_gamma 90.00
_cell_formula_units_Z 2
_cell_length_a 7.0263(9)
_cell_length_b 9.9443(13)
_cell_length_c 10.6462(14)
_cell_measurement_reflns_used 2185
_cell_measurement_temperature 298(2)
_cell_measurement_theta_max 28.10
_cell_measurement_theta_min 2.81
_cell_volume 742.08(17)
_computing_cell_refinement '<i>SAINT-Plus</i> (Bruker, 2001)'
_computing_data_collection '<i>SMART</i> (Bruker, 2001)'
_computing_data_reduction '<i>SAINT-Plus</i> (Bruker, 2001)'
_computing_molecular_graphics '<i>PLATON</i> (Spek, 2009)'
_computing_publication_material '<i>PLATON</i> (Spek, 2009)'
_computing_structure_refinement '<i>SHELXL97</i> (Sheldrick, 2008)'
_computing_structure_solution '<i>SHELXS97</i> (Sheldrick, 2008)'
_diffrn_ambient_temperature 298(2)
_diffrn_measured_fraction_theta_full 0.997
_diffrn_measured_fraction_theta_max 0.997
_diffrn_measurement_device_type 'Bruker SMART APEX CCD area-detector'
_diffrn_measurement_method '\f and \w'
_diffrn_radiation_monochromator graphite
_diffrn_radiation_source 'fine-focus sealed tube'
_diffrn_radiation_type MoK\a
_diffrn_radiation_wavelength 0.71073
_diffrn_reflns_av_R_equivalents 0.0665
_diffrn_reflns_av_sigmaI/netI 0.0557
_diffrn_reflns_limit_h_max 8
_diffrn_reflns_limit_h_min -8
_diffrn_reflns_limit_k_max 12
_diffrn_reflns_limit_k_min -11
_diffrn_reflns_limit_l_max 11
_diffrn_reflns_limit_l_min -12
_diffrn_reflns_number 4069
_diffrn_reflns_theta_full 25.50
_diffrn_reflns_theta_max 25.50
_diffrn_reflns_theta_min 1.92
_exptl_absorpt_coefficient_mu 0.551
_exptl_absorpt_correction_type none
_exptl_crystal_colour colourless
_exptl_crystal_density_diffrn 1.455
_exptl_crystal_density_method 'not measured'
_exptl_crystal_description block
_exptl_crystal_F_000 336
_exptl_crystal_size_max 0.16
_exptl_crystal_size_mid 0.12
_exptl_crystal_size_min 0.10
_refine_diff_density_max 0.391
_refine_diff_density_min -0.253
_refine_ls_abs_structure_details 'Flack (1983), 1140 Friedel pairs'
_refine_ls_abs_structure_Flack -0.15(8)
_refine_ls_extinction_method none
_refine_ls_goodness_of_fit_ref 1.010
_refine_ls_hydrogen_treatment mixed
_refine_ls_matrix_type full
_refine_ls_number_parameters 177
_refine_ls_number_reflns 2597
_refine_ls_number_restraints 1
_refine_ls_restrained_S_all 1.010
_refine_ls_R_factor_all 0.0440
_refine_ls_R_factor_gt 0.0424
_refine_ls_shift/su_max 0.000
_refine_ls_shift/su_mean 0.000
_refine_ls_structure_factor_coef Fsqd
_refine_ls_weighting_details 'calc w=1/[\s^2^(Fo^2^)+(0.0604P)^2^] where P=(Fo^2^+2Fc^2^)/3'
_refine_ls_weighting_scheme calc
_refine_ls_wR_factor_gt 0.1036
_refine_ls_wR_factor_ref 0.1050
_reflns_number_gt 2478
_reflns_number_total 2597
_reflns_threshold_expression I>2\s(I)
_cod_data_source_file cv5059.cif
_cod_data_source_block I
_cod_original_sg_symbol_H-M 'P 21'
_cod_database_code 2229611
_cod_database_fobs_code 2229611

loop_
_symmetry_equiv_pos_as_xyz
'x, y, z'
'-x, y+1/2, -z'

loop_
_atom_site_type_symbol
_atom_site_label
_atom_site_fract_x
_atom_site_fract_y
_atom_site_fract_z
_atom_site_U_iso_or_equiv
_atom_site_adp_type
_atom_site_calc_flag
_atom_site_refinement_flags
_atom_site_occupancy
_atom_site_disorder_assembly
_atom_site_disorder_group
C C1 1.0374(4) 0.6151(3) 0.2326(3) 0.0326(6) Uani d . 1 . .
C C2 1.2166(4) 0.6199(3) 0.2946(3) 0.0353(6) Uani d . 1 . .
C C3 1.2552(5) 0.6911(4) 0.4050(3) 0.0426(7) Uani d . 1 . .
H H3 1.3771 0.6916 0.4451 0.051 Uiso calc R 1 . .
C C4 1.1093(5) 0.7608(3) 0.4537(3) 0.0432(8) Uani d . 1 . .
C C5 0.9289(5) 0.7620(4) 0.3937(3) 0.0454(8) Uani d . 1 . .
H H5 0.8316 0.8117 0.4264 0.054 Uiso calc R 1 . .
C C6 0.8951(4) 0.6891(3) 0.2856(3) 0.0395(7) Uani d . 1 . .
H H6 0.7728 0.6890 0.2461 0.047 Uiso calc R 1 . .
C C8 0.9910(4) 0.5319(3) 0.1163(3) 0.0330(6) Uani d . 1 . .
H H8 1.0894 0.4627 0.1112 0.040 Uiso calc R 1 . .
C C9 0.7747(5) 0.4722(4) -0.1830(3) 0.0461(8) Uani d . 1 . .
H H9A 0.7300 0.4104 -0.1209 0.055 Uiso calc R 1 . .
H H9B 0.7880 0.4222 -0.2601 0.055 Uiso calc R 1 . .
C C10 0.6092(4) 0.6611(4) -0.0866(3) 0.0439(8) Uani d . 1 . .
H H10A 0.5200 0.7344 -0.1037 0.053 Uiso calc R 1 . .
H H10B 0.5575 0.6030 -0.0242 0.053 Uiso calc R 1 . .
C C11 0.6301(5) 0.5816(4) -0.2073(3) 0.0456(8) Uani d . 1 . .
C C12 0.4368(6) 0.5156(6) -0.2449(5) 0.0766(14) Uani d . 1 . .
H H12A 0.4470 0.4632 -0.3199 0.115 Uiso calc R 1 . .
H H12B 0.3418 0.5841 -0.2605 0.115 Uiso calc R 1 . .
H H12C 0.4008 0.4583 -0.1780 0.115 Uiso calc R 1 . .
C C13 0.6874(6) 0.6734(5) -0.3136(3) 0.0617(11) Uani d . 1 . .
H H13A 0.8071 0.7157 -0.2893 0.093 Uiso calc R 1 . .
H H13B 0.5913 0.7411 -0.3297 0.093 Uiso calc R 1 . .
H H13C 0.6996 0.6211 -0.3884 0.093 Uiso calc R 1 . .
Cl Cl1 1.40915(11) 0.53739(10) 0.23277(9) 0.0563(3) Uani d . 1 . .
Cl Cl2 1.15586(17) 0.85446(12) 0.59048(10) 0.0703(3) Uani d . 1 . .
O O1 0.8112(3) 0.4671(2) 0.1240(2) 0.0404(5) Uani d . 1 . .
H H1 0.818(6) 0.390(5) 0.102(4) 0.061 Uiso d . 1 . .
O O2 0.9609(3) 0.5257(2) -0.1376(2) 0.0425(5) Uani d . 1 . .
O O3 0.7922(3) 0.7156(2) -0.0361(2) 0.0390(5) Uani d . 1 . .
O O4 1.1503(3) 0.7162(2) -0.0359(2) 0.0450(6) Uani d . 1 . .
P P1 0.98124(10) 0.63058(8) -0.02830(7) 0.0317(2) Uani d . 1 . .

loop_
_atom_site_aniso_label
_atom_site_aniso_U_11
_atom_site_aniso_U_22
_atom_site_aniso_U_33
_atom_site_aniso_U_12
_atom_site_aniso_U_13
_atom_site_aniso_U_23
C1 0.0314(14) 0.0335(17) 0.0328(14) -0.0005(13) 0.0022(11) 0.0054(13)
C2 0.0315(14) 0.0363(16) 0.0380(15) 0.0030(14) 0.0008(11) 0.0036(14)
C3 0.0403(18) 0.0474(18) 0.0386(17) -0.0026(15) -0.0067(13) 0.0031(15)
C4 0.055(2) 0.0433(19) 0.0312(16) -0.0031(16) 0.0021(14) -0.0047(14)
C5 0.0400(19) 0.051(2) 0.0456(19) 0.0057(16) 0.0073(15) -0.0045(16)
C6 0.0305(16) 0.0443(18) 0.0433(18) 0.0024(14) -0.0014(13) -0.0034(15)
C8 0.0277(13) 0.0318(15) 0.0397(16) 0.0010(13) 0.0031(12) 0.0010(13)
C9 0.0453(18) 0.0470(19) 0.0452(19) -0.0084(16) -0.0034(14) -0.0094(16)
C10 0.0304(15) 0.055(2) 0.0464(18) 0.0036(14) 0.0009(13) -0.0034(16)
C11 0.0402(18) 0.056(2) 0.0404(17) -0.0018(16) -0.0029(13) -0.0051(16)
C12 0.048(2) 0.099(4) 0.080(3) -0.014(3) -0.0139(19) -0.019(3)
C13 0.071(3) 0.073(3) 0.040(2) -0.001(2) -0.0067(17) 0.0043(18)
Cl1 0.0313(4) 0.0680(6) 0.0690(6) 0.0119(4) -0.0002(4) -0.0118(5)
Cl2 0.0797(7) 0.0820(7) 0.0480(5) -0.0019(6) -0.0050(5) -0.0268(5)
O1 0.0354(12) 0.0373(12) 0.0489(13) -0.0063(10) 0.0063(9) -0.0050(11)
O2 0.0359(11) 0.0502(14) 0.0411(12) 0.0067(11) 0.0015(9) -0.0107(11)
O3 0.0330(12) 0.0408(13) 0.0425(12) 0.0059(9) -0.0020(9) -0.0058(10)
O4 0.0364(12) 0.0445(13) 0.0544(14) -0.0067(10) 0.0055(10) 0.0060(11)
P1 0.0292(4) 0.0331(4) 0.0327(4) 0.0000(3) 0.0020(3) -0.0015(3)

loop_
_atom_type_symbol
_atom_type_description
_atom_type_scat_dispersion_real
_atom_type_scat_dispersion_imag
_atom_type_scat_source
C C 0.0033 0.0016 'International Tables Vol C Tables 4.2.6.8 and 6.1.1.4'
H H 0.0000 0.0000 'International Tables Vol C Tables 4.2.6.8 and 6.1.1.4'
O O 0.0106 0.0060 'International Tables Vol C Tables 4.2.6.8 and 6.1.1.4'
P P 0.1023 0.0942 'International Tables Vol C Tables 4.2.6.8 and 6.1.1.4'
Cl Cl 0.1484 0.1585 'International Tables Vol C Tables 4.2.6.8 and 6.1.1.4'

loop_
_geom_angle_atom_site_label_1
_geom_angle_atom_site_label_2
_geom_angle_atom_site_label_3
_geom_angle_site_symmetry_1
_geom_angle_site_symmetry_3
_geom_angle
_geom_angle_publ_flag
C2 C1 C6 . . 116.4(3) ?
C2 C1 C8 . . 123.4(3) ?
C6 C1 C8 . . 120.2(2) ?
C1 C2 C3 . . 122.9(3) ?
C1 C2 Cl1 . . 120.4(2) ?
C3 C2 Cl1 . . 116.7(2) ?
C4 C3 C2 . . 118.2(3) ?
C4 C3 H3 . . 120.9 ?
C2 C3 H3 . . 120.9 ?
C3 C4 C5 . . 121.2(3) ?
C3 C4 Cl2 . . 119.0(3) ?
C5 C4 Cl2 . . 119.8(3) ?
C6 C5 C4 . . 119.1(3) ?
C6 C5 H5 . . 120.5 ?
C4 C5 H5 . . 120.5 ?
C5 C6 C1 . . 122.3(3) ?
C5 C6 H6 . . 118.9 ?
C1 C6 H6 . . 118.9 ?
O1 C8 C1 . . 110.1(2) ?
O1 C8 P1 . . 108.08(19) ?
C1 C8 P1 . . 113.1(2) ?
O1 C8 H8 . . 108.5 ?
C1 C8 H8 . . 108.5 ?
P1 C8 H8 . . 108.5 ?
O2 C9 C11 . . 111.9(3) ?
O2 C9 H9A . . 109.2 ?
C11 C9 H9A . . 109.2 ?
O2 C9 H9B . . 109.2 ?
C11 C9 H9B . . 109.2 ?
H9A C9 H9B . . 107.9 ?
O3 C10 C11 . . 111.6(2) ?
O3 C10 H10A . . 109.3 ?
C11 C10 H10A . . 109.3 ?
O3 C10 H10B . . 109.3 ?
C11 C10 H10B . . 109.3 ?
H10A C10 H10B . . 108.0 ?
C9 C11 C10 . . 109.6(3) ?
C9 C11 C13 . . 110.6(3) ?
C10 C11 C13 . . 111.1(3) ?
C9 C11 C12 . . 108.1(3) ?
C10 C11 C12 . . 107.8(3) ?
C13 C11 C12 . . 109.6(3) ?
C11 C12 H12A . . 109.5 ?
C11 C12 H12B . . 109.5 ?
H12A C12 H12B . . 109.5 ?
C11 C12 H12C . . 109.5 ?
H12A C12 H12C . . 109.5 ?
H12B C12 H12C . . 109.5 ?
C11 C13 H13A . . 109.5 ?
C11 C13 H13B . . 109.5 ?
H13A C13 H13B . . 109.5 ?
C11 C13 H13C . . 109.5 ?
H13A C13 H13C . . 109.5 ?
H13B C13 H13C . . 109.5 ?
C8 O1 H1 . . 110(3) ?
C9 O2 P1 . . 121.52(19) ?
C10 O3 P1 . . 122.6(2) ?
O4 P1 O2 . . 112.27(14) ?
O4 P1 O3 . . 111.68(14) ?
O2 P1 O3 . . 106.63(12) ?
O4 P1 C8 . . 112.04(13) ?
O2 P1 C8 . . 105.43(14) ?
O3 P1 C8 . . 108.43(13) ?

loop_
_geom_bond_atom_site_label_1
_geom_bond_atom_site_label_2
_geom_bond_site_symmetry_2
_geom_bond_distance
_geom_bond_publ_flag
C1 C2 . 1.381(4) ?
C1 C6 . 1.393(4) ?
C1 C8 . 1.506(4) ?
C2 C3 . 1.382(5) ?
C2 Cl1 . 1.750(3) ?
C3 C4 . 1.369(5) ?
C3 H3 . 0.9300 ?
C4 C5 . 1.379(5) ?
C4 Cl2 . 1.741(3) ?
C5 C6 . 1.366(5) ?
C5 H5 . 0.9300 ?
C6 H6 . 0.9300 ?
C8 O1 . 1.425(3) ?
C8 P1 . 1.822(3) ?
C8 H8 . 0.9800 ?
C9 O2 . 1.463(4) ?
C9 C11 . 1.499(5) ?
C9 H9A . 0.9700 ?
C9 H9B . 0.9700 ?
C10 O3 . 1.463(4) ?
C10 C11 . 1.524(5) ?
C10 H10A . 0.9700 ?
C10 H10B . 0.9700 ?
C11 C13 . 1.530(5) ?
C11 C12 . 1.536(5) ?
C12 H12A . 0.9600 ?
C12 H12B . 0.9600 ?
C12 H12C . 0.9600 ?
C13 H13A . 0.9600 ?
C13 H13B . 0.9600 ?
C13 H13C . 0.9600 ?
O1 H1 . 0.80(5) ?
O2 P1 . 1.561(2) ?
O3 P1 . 1.572(2) ?
O4 P1 . 1.468(2) ?

loop_
_geom_hbond_atom_site_label_D
_geom_hbond_atom_site_label_H
_geom_hbond_atom_site_label_A
_geom_hbond_site_symmetry_A
_geom_hbond_distance_DH
_geom_hbond_distance_HA
_geom_hbond_distance_DA
_geom_hbond_angle_DHA
O1 H1 O4 2_745 0.80(5) 1.89(5) 2.686(3) 173(4)

loop_
_geom_torsion_atom_site_label_1
_geom_torsion_atom_site_label_2
_geom_torsion_atom_site_label_3
_geom_torsion_atom_site_label_4
_geom_torsion_site_symmetry_1
_geom_torsion_site_symmetry_2
_geom_torsion_site_symmetry_3
_geom_torsion_site_symmetry_4
_geom_torsion
_geom_torsion_publ_flag
C6 C1 C2 C3 . . . . 1.5(5) ?
C8 C1 C2 C3 . . . . -176.6(3) ?
C6 C1 C2 Cl1 . . . . -177.0(2) ?
C8 C1 C2 Cl1 . . . . 5.0(4) ?
C1 C2 C3 C4 . . . . -0.7(5) ?
Cl1 C2 C3 C4 . . . . 177.8(3) ?
C2 C3 C4 C5 . . . . -1.0(5) ?
C2 C3 C4 Cl2 . . . . -178.4(2) ?
C3 C4 C5 C6 . . . . 1.8(5) ?
Cl2 C4 C5 C6 . . . . 179.3(3) ?
C4 C5 C6 C1 . . . . -1.0(5) ?
C2 C1 C6 C5 . . . . -0.6(5) ?
C8 C1 C6 C5 . . . . 177.5(3) ?
C2 C1 C8 O1 . . . . 137.8(3) ?
C6 C1 C8 O1 . . . . -40.1(4) ?
C2 C1 C8 P1 . . . . -101.1(3) ?
C6 C1 C8 P1 . . . . 80.9(3) ?
O2 C9 C11 C10 . . . . -58.6(4) ?
O2 C9 C11 C13 . . . . 64.1(4) ?
O2 C9 C11 C12 . . . . -175.9(3) ?
O3 C10 C11 C9 . . . . 56.3(4) ?
O3 C10 C11 C13 . . . . -66.1(4) ?
O3 C10 C11 C12 . . . . 173.8(3) ?
C11 C9 O2 P1 . . . . 48.4(4) ?
C11 C10 O3 P1 . . . . -44.1(4) ?
C9 O2 P1 O4 . . . . -153.1(3) ?
C9 O2 P1 O3 . . . . -30.4(3) ?
C9 O2 P1 C8 . . . . 84.7(3) ?
C10 O3 P1 O4 . . . . 151.7(2) ?
C10 O3 P1 O2 . . . . 28.8(3) ?
C10 O3 P1 C8 . . . . -84.3(3) ?
O1 C8 P1 O4 . . . . 171.92(19) ?
C1 C8 P1 O4 . . . . 49.8(2) ?
O1 C8 P1 O2 . . . . -65.7(2) ?
C1 C8 P1 O2 . . . . 172.18(19) ?
O1 C8 P1 O3 . . . . 48.2(2) ?
C1 C8 P1 O3 . . . . -73.9(2) ?

loop_
_cod_related_entry_id
_cod_related_entry_database
_cod_related_entry_code
1 ChemSpider 30656571
